data_1502650
loop_
_publ_author_name
'Shi, Min'
'Shao, Li-Xiong'
'Lu, Jian-Mei'
'Wei, Yin'
'Mizuno, Kazuhiko'
'Maeda, Hajime'

_publ_section_title
;
 Chemistry of vinylidenecyclopropanes.
;
_journal_issue 10
_journal_name_full 'Chemical reviews'
_journal_page_first 5883
_journal_page_last 5913
_journal_paper_doi 10.1021/cr900381k
_journal_volume 110
_journal_year 2010
_chemical_formula_sum 'C16 H13 Cl'
_chemical_formula_weight 240.71
_chemical_name_systematic
; 
 ? 
;
_space_group_IT_number 2
_symmetry_cell_setting triclinic
_symmetry_space_group_name_Hall '-P 1'
_symmetry_space_group_name_H-M 'P -1'
_atom_sites_solution_hydrogens geom
_atom_sites_solution_primary direct
_atom_sites_solution_secondary difmap
_audit_creation_method SHELXL-97
_cell_angle_alpha 99.406(5)
_cell_angle_beta 93.714(5)
_cell_angle_gamma 93.823(6)
_cell_formula_units_Z 2
_cell_length_a 7.673(2)
_cell_length_b 8.574(3)
_cell_length_c 9.724(3)
_cell_measurement_reflns_used 774
_cell_measurement_temperature 293(2)
_cell_measurement_theta_max 43.340
_cell_measurement_theta_min 4.831
_cell_volume 627.9(3)
_computing_cell_refinement 'Bruker SMART'
_computing_data_collection 'Bruker SMART'
_computing_data_reduction 'Bruker SHELXTL'
_computing_molecular_graphics 'Bruker SHELXTL'
_computing_publication_material 'Bruker SHELXTL'
_computing_structure_refinement 'SHELXL-97 (Sheldrick, 1997)'
_computing_structure_solution 'SHELXS-97 (Sheldrick, 1990)'
_diffrn_ambient_temperature 293(2)
_diffrn_measured_fraction_theta_full 0.897
_diffrn_measured_fraction_theta_max 0.897
_diffrn_measurement_device_type 'CCD area detector'
_diffrn_measurement_method 'phi and omega scans'
_diffrn_radiation_monochromator graphite
_diffrn_radiation_source 'fine-focus sealed tube'
_diffrn_radiation_type MoK\a
_diffrn_radiation_wavelength 0.71073
_diffrn_reflns_av_R_equivalents 0.0899
_diffrn_reflns_av_sigmaI/netI 0.1154
_diffrn_reflns_limit_h_max 9
_diffrn_reflns_limit_h_min -10
_diffrn_reflns_limit_k_max 11
_diffrn_reflns_limit_k_min -9
_diffrn_reflns_limit_l_max 11
_diffrn_reflns_limit_l_min -12
_diffrn_reflns_number 3764
_diffrn_reflns_theta_full 28.22
_diffrn_reflns_theta_max 28.22
_diffrn_reflns_theta_min 2.13
_exptl_absorpt_coefficient_mu 0.277
_exptl_absorpt_correction_T_max 1.00000
_exptl_absorpt_correction_T_min 0.45639
_exptl_absorpt_correction_type sadabs
_exptl_crystal_colour colourless
_exptl_crystal_density_diffrn 1.273
_exptl_crystal_density_method 'not measured'
_exptl_crystal_F_000 252
_exptl_crystal_size_max 0.619
_exptl_crystal_size_mid 0.431
_exptl_crystal_size_min 0.110
_refine_diff_density_max 0.251
_refine_diff_density_min -0.251
_refine_diff_density_rms 0.049
_refine_ls_extinction_coef 0.018(3)
_refine_ls_extinction_expression Fc^*^=kFc[1+0.001xFc^2^\l^3^/sin(2\q)]^-1/4^
_refine_ls_extinction_method SHELXL
_refine_ls_goodness_of_fit_ref 0.790
_refine_ls_hydrogen_treatment mixed
_refine_ls_matrix_type full
_refine_ls_number_parameters 207
_refine_ls_number_reflns 2773
_refine_ls_number_restraints 7
_refine_ls_restrained_S_all 0.790
_refine_ls_R_factor_all 0.0926
_refine_ls_R_factor_gt 0.0516
_refine_ls_shift/su_max 0.000
_refine_ls_shift/su_mean 0.000
_refine_ls_structure_factor_coef Fsqd
_refine_ls_weighting_details 'calc w=1/[\s^2^(Fo^2^)+(0.0312P)^2^+0.0000P] where P=(Fo^2^+2Fc^2^)/3'
_refine_ls_weighting_scheme calc
_refine_ls_wR_factor_gt 0.0954
_refine_ls_wR_factor_ref 0.1072
_reflns_number_gt 1482
_reflns_number_total 2773
_reflns_threshold_expression >2sigma(I)
_cod_data_source_file cr900381k_si_001.cif
_cod_data_source_block cd2323
_cod_depositor_comments
;
The following automatic conversions were performed:

'_symmetry_cell_setting' value 'Triclinic' changed to 'triclinic'
according to /home/saulius/struct/CIF-dictionaries/cif_core.dic
dictionary named 'cif_core.dic' version 2.4.2 from 2011-04-26.

Automatic conversion script
Id: cif_fix_values 1715 2011-07-08 13:25:40Z adriana 
;
_cod_original_cell_volume 627.8(3)
_cod_original_sg_symbol_H-M P-1
_cod_database_code 1502650

loop_
_symmetry_equiv_pos_as_xyz
'x, y, z'
'-x, -y, -z'

loop_
_atom_site_label
_atom_site_type_symbol
_atom_site_fract_x
_atom_site_fract_y
_atom_site_fract_z
_atom_site_U_iso_or_equiv
_atom_site_adp_type
_atom_site_occupancy
_atom_site_symmetry_multiplicity
_atom_site_calc_flag
_atom_site_refinement_flags
Cl Cl 0.47467(8) 0.63249(8) 0.66652(6) 0.0576(3) Uani 1 1 d .
C1 C 0.7811(3) 0.5908(3) 0.8738(2) 0.0391(6) Uani 1 1 d .
C2 C 0.8198(3) 0.6662(3) 0.7504(2) 0.0390(6) Uani 1 1 d .
C3 C 0.9904(4) 0.7194(3) 0.7335(3) 0.0518(7) Uani 1 1 d D
C4 C 1.0318(4) 0.7882(3) 0.6193(3) 0.0588(7) Uani 1 1 d D
C5 C 0.9055(4) 0.8010(3) 0.5193(3) 0.0566(7) Uani 1 1 d .
C6 C 0.7341(4) 0.7519(3) 0.5332(3) 0.0494(7) Uani 1 1 d .
C7 C 0.6933(3) 0.6865(3) 0.6490(2) 0.0399(6) Uani 1 1 d .
C8 C 0.7203(3) 0.4206(3) 0.8521(2) 0.0393(6) Uani 1 1 d .
C9 C 0.7263(3) 0.3247(3) 0.7229(3) 0.0495(7) Uani 1 1 d D
C10 C 0.6745(4) 0.1647(3) 0.7033(3) 0.0590(8) Uani 1 1 d .
C11 C 0.6182(4) 0.0964(3) 0.8122(3) 0.0654(8) Uani 1 1 d D
C12 C 0.6090(4) 0.1894(3) 0.9399(3) 0.0599(8) Uani 1 1 d D
C13 C 0.6581(3) 0.3485(3) 0.9593(3) 0.0499(6) Uani 1 1 d D
C14 C 0.8129(3) 0.6763(3) 1.0006(2) 0.0463(6) Uani 1 1 d .
C15 C 0.8123(4) 0.6875(4) 1.1514(3) 0.0572(7) Uani 1 1 d D
C16 C 0.8719(5) 0.8298(4) 1.0851(3) 0.0600(8) Uani 1 1 d .
H1 H 1.075(2) 0.711(2) 0.8011(19) 0.046(7) Uiso 1 1 d D
H2 H 1.155(2) 0.816(3) 0.620(3) 0.075(9) Uiso 1 1 d D
H3 H 0.930(3) 0.850(3) 0.443(2) 0.063(8) Uiso 1 1 d .
H4 H 0.642(3) 0.761(3) 0.469(2) 0.050(7) Uiso 1 1 d .
H5 H 0.761(3) 0.370(2) 0.6493(18) 0.046(7) Uiso 1 1 d D
H6 H 0.670(3) 0.102(3) 0.610(3) 0.080(9) Uiso 1 1 d .
H7 H 0.585(3) -0.010(2) 0.792(3) 0.072(9) Uiso 1 1 d D
H8 H 0.582(3) 0.148(3) 1.017(2) 0.063(8) Uiso 1 1 d D
H9 H 0.657(3) 0.411(3) 1.0447(19) 0.066(8) Uiso 1 1 d D
H10 H 0.702(3) 0.688(3) 1.187(2) 0.064(8) Uiso 1 1 d .
H11 H 0.901(3) 0.641(3) 1.197(2) 0.061(8) Uiso 1 1 d D
H12 H 0.997(4) 0.866(3) 1.102(3) 0.085(10) Uiso 1 1 d .
H13 H 0.797(3) 0.914(3) 1.088(2) 0.071(9) Uiso 1 1 d .

loop_
_atom_site_aniso_label
_atom_site_aniso_U_11
_atom_site_aniso_U_22
_atom_site_aniso_U_33
_atom_site_aniso_U_23
_atom_site_aniso_U_13
_atom_site_aniso_U_12
Cl 0.0506(4) 0.0742(5) 0.0485(4) 0.0141(3) 0.0013(3) 0.0019(3)
C1 0.0435(14) 0.0425(14) 0.0326(13) 0.0098(10) 0.0045(10) 0.0036(11)
C2 0.0481(15) 0.0362(13) 0.0315(12) 0.0030(10) 0.0034(11) 0.0018(11)
C3 0.0523(17) 0.0611(17) 0.0429(16) 0.0146(13) -0.0001(13) 0.0003(14)
C4 0.0573(19) 0.0664(19) 0.0543(18) 0.0170(14) 0.0108(15) -0.0058(15)
C5 0.078(2) 0.0550(17) 0.0389(16) 0.0142(13) 0.0142(15) -0.0047(15)
C6 0.0671(19) 0.0468(16) 0.0335(14) 0.0059(11) -0.0020(13) 0.0054(14)
C7 0.0495(15) 0.0364(13) 0.0323(13) 0.0016(10) 0.0027(11) 0.0030(11)
C8 0.0426(14) 0.0413(14) 0.0352(13) 0.0100(10) 0.0017(10) 0.0046(11)
C9 0.0657(18) 0.0477(16) 0.0372(14) 0.0106(12) 0.0119(13) 0.0040(13)
C10 0.079(2) 0.0436(17) 0.0531(18) 0.0014(13) 0.0095(15) 0.0061(14)
C11 0.081(2) 0.0394(17) 0.077(2) 0.0126(15) 0.0168(17) -0.0005(15)
C12 0.077(2) 0.0521(18) 0.0568(18) 0.0228(15) 0.0163(15) 0.0041(15)
C13 0.0625(17) 0.0526(17) 0.0377(15) 0.0139(12) 0.0100(12) 0.0050(13)
C14 0.0500(15) 0.0538(16) 0.0349(14) 0.0086(11) 0.0001(11) 0.0031(12)
C15 0.061(2) 0.074(2) 0.0342(15) 0.0043(13) -0.0023(14) 0.0060(17)
C16 0.069(2) 0.0560(19) 0.0495(17) -0.0030(14) -0.0025(15) -0.0014(17)

loop_
_atom_type_symbol
_atom_type_description
_atom_type_scat_dispersion_real
_atom_type_scat_dispersion_imag
_atom_type_scat_source
C C 0.0033 0.0016 'International Tables Vol C Tables 4.2.6.8 and 6.1.1.4'
H H 0.0000 0.0000 'International Tables Vol C Tables 4.2.6.8 and 6.1.1.4'
Cl Cl 0.1484 0.1585 'International Tables Vol C Tables 4.2.6.8 and 6.1.1.4'

loop_
_geom_angle_atom_site_label_1
_geom_angle_atom_site_label_2
_geom_angle_atom_site_label_3
_geom_angle
C14 C1 C8 121.9(2)
C14 C1 C2 118.7(2)
C8 C1 C2 119.21(18)
C7 C2 C3 116.9(2)
C7 C2 C1 123.3(2)
C3 C2 C1 119.8(2)
C4 C3 C2 121.5(3)
C4 C3 H1 120.0(14)
C2 C3 H1 118.5(14)
C5 C4 C3 120.0(3)
C5 C4 H2 127.5(17)
C3 C4 H2 112.3(17)
C4 C5 C6 120.2(3)
C4 C5 H3 121.4(15)
C6 C5 H3 118.2(15)
C5 C6 C7 119.3(3)
C5 C6 H4 123.5(14)
C7 C6 H4 117.1(14)
C2 C7 C6 122.0(2)
C2 C7 Cl 119.90(17)
C6 C7 Cl 118.1(2)
C9 C8 C13 117.0(2)
C9 C8 C1 120.9(2)
C13 C8 C1 122.0(2)
C10 C9 C8 121.1(2)
C10 C9 H5 120.0(13)
C8 C9 H5 118.9(13)
C11 C10 C9 120.5(3)
C11 C10 H6 120.1(16)
C9 C10 H6 119.3(16)
C12 C11 C10 119.3(3)
C12 C11 H7 124.5(16)
C10 C11 H7 116.2(16)
C11 C12 C13 120.5(3)
C11 C12 H8 122.1(16)
C13 C12 H8 117.0(15)
C12 C13 C8 121.6(2)
C12 C13 H9 121.1(16)
C8 C13 H9 117.2(16)
C1 C14 C15 149.3(2)
C1 C14 C16 147.5(2)
C15 C14 C16 63.25(19)
C14 C15 C16 58.54(18)
C14 C15 H10 115.9(15)
C16 C15 H10 117.2(17)
C14 C15 H11 117.7(15)
C16 C15 H11 115.7(16)
H10 C15 H11 118(2)
C14 C16 C15 58.21(17)
C14 C16 H12 121.4(16)
C15 C16 H12 115.8(17)
C14 C16 H13 119.0(16)
C15 C16 H13 117.4(16)
H12 C16 H13 114(2)

loop_
_geom_bond_atom_site_label_1
_geom_bond_atom_site_label_2
_geom_bond_distance
Cl C7 1.737(2)
C1 C14 1.326(3)
C1 C8 1.479(3)
C1 C2 1.490(3)
C2 C7 1.378(3)
C2 C3 1.386(3)
C3 C4 1.385(3)
C3 H1 0.910(15)
C4 C5 1.350(4)
C4 H2 0.958(16)
C5 C6 1.376(4)
C5 H3 0.93(2)
C6 C7 1.382(3)
C6 H4 0.93(2)
C8 C9 1.390(3)
C8 C13 1.390(3)
C9 C10 1.382(3)
C9 H5 0.915(15)
C10 C11 1.371(4)
C10 H6 0.97(3)
C11 C12 1.370(4)
C11 H7 0.911(16)
C12 C13 1.370(4)
C12 H8 0.911(16)
C13 H9 0.910(16)
C14 C15 1.455(3)
C14 C16 1.460(4)
C15 C16 1.528(4)
C15 H10 0.93(2)
C15 H11 0.935(16)
C16 H12 0.98(3)
C16 H13 0.95(3)

loop_
_geom_torsion_atom_site_label_1
_geom_torsion_atom_site_label_2
_geom_torsion_atom_site_label_3
_geom_torsion_atom_site_label_4
_geom_torsion
C14 C1 C2 C7 -117.7(3)
C8 C1 C2 C7 66.6(3)
C14 C1 C2 C3 62.5(3)
C8 C1 C2 C3 -113.3(3)
C7 C2 C3 C4 -0.7(4)
C1 C2 C3 C4 179.2(2)
C2 C3 C4 C5 -1.7(4)
C3 C4 C5 C6 2.7(4)
C4 C5 C6 C7 -1.3(4)
C3 C2 C7 C6 2.1(3)
C1 C2 C7 C6 -177.7(2)
C3 C2 C7 Cl -176.72(17)
C1 C2 C7 Cl 3.4(3)
C5 C6 C7 C2 -1.2(4)
C5 C6 C7 Cl 177.69(19)
C14 C1 C8 C9 -165.0(2)
C2 C1 C8 C9 10.7(3)
C14 C1 C8 C13 13.8(4)
C2 C1 C8 C13 -170.6(2)
C13 C8 C9 C10 -0.8(4)
C1 C8 C9 C10 178.0(2)
C8 C9 C10 C11 -0.9(4)
C9 C10 C11 C12 1.8(5)
C10 C11 C12 C13 -1.0(5)
C11 C12 C13 C8 -0.8(5)
C9 C8 C13 C12 1.6(4)
C1 C8 C13 C12 -177.2(2)
C8 C1 C14 C15 -3.6(6)
C2 C1 C14 C15 -179.2(4)
C8 C1 C14 C16 178.1(4)
C2 C1 C14 C16 2.4(6)
C1 C14 C15 C16 -179.0(5)
C1 C14 C16 C15 179.1(5)

loop_
_cod_related_entry_id
_cod_related_entry_database
_cod_related_entry_code
1 ChemSpider 9416975
